data_4504407
loop_
_publ_author_name
'Lenthall, Joseph T.'
'Anderson, Kirsty M.'
'Smith, Stephen J.'
'Steed, Jonathan W.'

_publ_section_title
;
 Crystal Packing in Equilibrating Systems:&#x00A0; A Single Crystal
 Containing Three Isomers of CuCl(1-pyridin-2-yl-3-p-tolyl-thiourea)2
;
_journal_issue 9
_journal_name_full 'Crystal Growth &amp; Design'
_journal_page_first 1858
_journal_paper_doi 10.1021/cg070533k
_journal_volume 7
_journal_year 2007
_chemical_formula_moiety 'C26 H26 Cl Cu N6 S2, C H Cl3'
_chemical_formula_sum 'C27 H27 Cl4 Cu N6 S2'
_chemical_formula_weight 705.01
_chemical_name_systematic
; 
 ? 
;
_space_group_IT_number 2
_symmetry_cell_setting triclinic
_symmetry_space_group_name_Hall '-P 1'
_symmetry_space_group_name_H-M 'P -1'
_atom_sites_solution_hydrogens geom
_atom_sites_solution_primary direct
_atom_sites_solution_secondary difmap
_audit_creation_method SHELXL-97
_cell_angle_alpha 109.281(2)
_cell_angle_beta 90.098(2)
_cell_angle_gamma 113.112(2)
_cell_formula_units_Z 2
_cell_length_a 10.6215(12)
_cell_length_b 11.8452(13)
_cell_length_c 14.1250(16)
_cell_measurement_temperature 120(2)
_cell_volume 1525.1(3)
_computing_cell_refinement SMART
_computing_data_collection SMART
_computing_data_reduction SAINT
_computing_molecular_graphics X-Seed
_computing_publication_material X-seed
_computing_structure_refinement 'SHELXL-97 (Sheldrick, 1997)'
_computing_structure_solution 'SHELXS-97 (Sheldrick, 1990)'
_diffrn_ambient_temperature 120(2)
_diffrn_measured_fraction_theta_full 0.986
_diffrn_measured_fraction_theta_max 0.986
_diffrn_measurement_device_type 'SMART 1k'
_diffrn_radiation_monochromator graphite
_diffrn_radiation_source 'fine-focus sealed tube'
_diffrn_radiation_type MoK\a
_diffrn_radiation_wavelength 0.71073
_diffrn_reflns_av_R_equivalents 0.0846
_diffrn_reflns_av_sigmaI/netI 0.1201
_diffrn_reflns_limit_h_max 14
_diffrn_reflns_limit_h_min -14
_diffrn_reflns_limit_k_max 16
_diffrn_reflns_limit_k_min -16
_diffrn_reflns_limit_l_max 19
_diffrn_reflns_limit_l_min -19
_diffrn_reflns_number 22258
_diffrn_reflns_theta_full 29.19
_diffrn_reflns_theta_max 29.19
_diffrn_reflns_theta_min 2.00
_exptl_absorpt_coefficient_mu 1.233
_exptl_absorpt_correction_T_max 1.000000
_exptl_absorpt_correction_T_min 0.917206
_exptl_absorpt_correction_type multi-scan
_exptl_absorpt_process_details SADABS
_exptl_crystal_colour colourless
_exptl_crystal_density_diffrn 1.535
_exptl_crystal_density_method 'not measured'
_exptl_crystal_description block
_exptl_crystal_F_000 720
_exptl_crystal_size_max 0.20
_exptl_crystal_size_mid 0.20
_exptl_crystal_size_min 0.10
_refine_diff_density_max 0.443
_refine_diff_density_min -0.393
_refine_diff_density_rms 0.098
_refine_ls_extinction_method none
_refine_ls_goodness_of_fit_ref 0.991
_refine_ls_hydrogen_treatment mixed
_refine_ls_matrix_type full
_refine_ls_number_parameters 378
_refine_ls_number_reflns 8129
_refine_ls_number_restraints 0
_refine_ls_restrained_S_all 0.991
_refine_ls_R_factor_all 0.1250
_refine_ls_R_factor_gt 0.0590
_refine_ls_shift/su_max 0.001
_refine_ls_shift/su_mean 0.000
_refine_ls_structure_factor_coef Fsqd
_refine_ls_weighting_details 'calc w=1/[\s^2^(Fo^2^)+(0.0351P)^2^+0.0568P] where P=(Fo^2^+2Fc^2^)/3'
_refine_ls_weighting_scheme calc
_refine_ls_wR_factor_gt 0.0936
_refine_ls_wR_factor_ref 0.1100
_reflns_number_gt 4742
_reflns_number_total 8129
_reflns_threshold_expression >2sigma(I)
_cod_data_source_file cg070533ksi20070612_092309.cif
_cod_data_source_block c:\rawdat~1\joe\07srv195\work\sad
_cod_depositor_comments
;
The following automatic conversions were performed:

'_symmetry_cell_setting' value 'Triclinic' changed to 'triclinic'
according to /home/saulius/struct/CIF-dictionaries/cif_core.dic
dictionary named 'cif_core.dic' version 2.4.1 from 2010-06-29.

Automatic conversion script
Id: cif_fix_values 1715 2011-07-08 13:25:40Z adriana 
;
_cod_original_sg_symbol_H-M P-1
_cod_database_code 4504407

loop_
_symmetry_equiv_pos_as_xyz
'x, y, z'
'-x, -y, -z'

loop_
_atom_site_label
_atom_site_type_symbol
_atom_site_fract_x
_atom_site_fract_y
_atom_site_fract_z
_atom_site_U_iso_or_equiv
_atom_site_adp_type
_atom_site_occupancy
_atom_site_symmetry_multiplicity
_atom_site_calc_flag
_atom_site_refinement_flags
Cu1 Cu 0.83124(4) 0.95672(4) 0.23242(3) 0.02259(13) Uani 1 1 d .
Cl1 Cl 0.87771(9) 1.15051(9) 0.20779(8) 0.0322(2) Uani 1 1 d .
Cl2 Cl 0.85494(11) 0.69641(10) 0.45134(8) 0.0440(3) Uani 1 1 d .
Cl3 Cl 0.83157(10) 0.59324(9) 0.23277(7) 0.0342(2) Uani 1 1 d .
Cl4 Cl 0.97400(13) 0.51394(11) 0.35454(9) 0.0516(3) Uani 1 1 d .
S1 S 0.61467(9) 0.80270(8) 0.19050(7) 0.0214(2) Uani 1 1 d .
S2 S 1.00646(9) 0.93527(8) 0.29934(7) 0.0225(2) Uani 1 1 d .
N1 N 0.3544(3) 0.9961(3) 0.0984(2) 0.0234(7) Uani 1 1 d .
N2 N 0.5571(3) 0.9882(3) 0.1592(2) 0.0201(7) Uani 1 1 d .
N3 N 0.3736(3) 0.7857(3) 0.1135(2) 0.0189(6) Uani 1 1 d .
N4 N 1.3931(3) 1.3251(3) 0.3610(2) 0.0221(7) Uani 1 1 d .
N5 N 1.1598(3) 1.1761(3) 0.3013(2) 0.0194(7) Uani 1 1 d .
N6 N 1.2714(3) 1.0896(3) 0.3778(2) 0.0193(7) Uani 1 1 d .
C1 C 0.2946(4) 1.0662(3) 0.0749(3) 0.0252(9) Uani 1 1 d .
H1 H 0.1986 1.0235 0.0486 0.030 Uiso 1 1 calc R
C2 C 0.3637(4) 1.1953(3) 0.0864(3) 0.0259(9) Uani 1 1 d .
H2 H 0.3172 1.2407 0.0680 0.031 Uiso 1 1 calc R
C3 C 0.5034(4) 1.2589(4) 0.1257(3) 0.0255(8) Uani 1 1 d .
H3 H 0.5533 1.3494 0.1361 0.031 Uiso 1 1 calc R
C4 C 0.5694(4) 1.1903(3) 0.1495(3) 0.0222(8) Uani 1 1 d .
H4 H 0.6653 1.2313 0.1755 0.027 Uiso 1 1 calc R
C5 C 0.4898(3) 1.0583(3) 0.1338(2) 0.0177(7) Uani 1 1 d .
C6 C 0.5078(3) 0.8602(3) 0.1499(2) 0.0182(7) Uani 1 1 d .
C7 C 0.2970(3) 0.6482(3) 0.0908(3) 0.0188(8) Uani 1 1 d .
C8 C 0.3436(3) 0.5572(3) 0.0338(3) 0.0195(8) Uani 1 1 d .
H8 H 0.4335 0.5852 0.0151 0.023 Uiso 1 1 calc R
C9 C 0.2573(3) 0.4242(3) 0.0039(3) 0.0210(8) Uani 1 1 d .
H9 H 0.2891 0.3616 -0.0360 0.025 Uiso 1 1 calc R
C10 C 0.1259(4) 0.3799(3) 0.0308(3) 0.0218(8) Uani 1 1 d .
C11 C 0.0831(4) 0.4733(3) 0.0899(3) 0.0237(8) Uani 1 1 d .
H11 H -0.0056 0.4457 0.1107 0.028 Uiso 1 1 calc R
C12 C 0.1672(4) 0.6064(3) 0.1194(3) 0.0226(8) Uani 1 1 d .
H12 H 0.1356 0.6691 0.1595 0.027 Uiso 1 1 calc R
C13 C 0.0322(4) 0.2354(3) -0.0054(3) 0.0319(9) Uani 1 1 d .
H13A H 0.0802 0.1849 -0.0460 0.048 Uiso 0.50 1 calc PR
H13B H -0.0519 0.2181 -0.0470 0.048 Uiso 0.50 1 calc PR
H13C H 0.0072 0.2091 0.0533 0.048 Uiso 0.50 1 calc PR
H13D H -0.0566 0.2231 0.0195 0.048 Uiso 0.50 1 calc PR
H13E H 0.0756 0.1900 0.0205 0.048 Uiso 0.50 1 calc PR
H13F H 0.0165 0.1990 -0.0797 0.048 Uiso 0.50 1 calc PR
C14 C 1.4967(4) 1.4410(3) 0.3684(3) 0.0241(8) Uani 1 1 d .
H14 H 1.5856 1.4628 0.4014 0.029 Uiso 1 1 calc R
C15 C 1.4817(4) 1.5284(4) 0.3317(3) 0.0258(8) Uani 1 1 d .
H15 H 1.5582 1.6086 0.3389 0.031 Uiso 1 1 calc R
C16 C 1.3514(4) 1.4981(3) 0.2830(3) 0.0242(8) Uani 1 1 d .
H16 H 1.3379 1.5570 0.2563 0.029 Uiso 1 1 calc R
C17 C 1.2434(4) 1.3813(3) 0.2747(3) 0.0223(8) Uani 1 1 d .
H17 H 1.1533 1.3582 0.2431 0.027 Uiso 1 1 calc R
C18 C 1.2695(3) 1.2977(3) 0.3140(2) 0.0176(7) Uani 1 1 d .
C19 C 1.1556(3) 1.0763(3) 0.3288(3) 0.0189(8) Uani 1 1 d .
C20 C 1.2821(3) 0.9950(3) 0.4154(2) 0.0163(7) Uani 1 1 d .
C21 C 1.3671(3) 0.9347(3) 0.3767(3) 0.0218(8) Uani 1 1 d .
H21 H 1.4157 0.9533 0.3234 0.026 Uiso 1 1 calc R
C22 C 1.3823(4) 0.8461(3) 0.4156(3) 0.0236(8) Uani 1 1 d .
H22 H 1.4417 0.8049 0.3884 0.028 Uiso 1 1 calc R
C23 C 1.3124(4) 0.8172(3) 0.4929(3) 0.0229(8) Uani 1 1 d .
C24 C 1.2269(4) 0.8803(3) 0.5313(3) 0.0243(8) Uani 1 1 d .
H24 H 1.1776 0.8616 0.5842 0.029 Uiso 1 1 calc R
C25 C 1.2123(3) 0.9695(3) 0.4941(3) 0.0222(8) Uani 1 1 d .
H25 H 1.1551 1.0129 0.5222 0.027 Uiso 1 1 calc R
C26 C 1.3290(4) 0.7230(4) 0.5365(3) 0.0340(10) Uani 1 1 d .
H26A H 1.2454 0.6403 0.5131 0.051 Uiso 1 1 calc R
H26B H 1.3433 0.7616 0.6107 0.051 Uiso 1 1 calc R
H26C H 1.4092 0.7059 0.5140 0.051 Uiso 1 1 calc R
C27 C 0.9371(4) 0.6426(3) 0.3487(3) 0.0261(9) Uani 1 1 d .
H27 H 1.0263 0.7178 0.3522 0.031 Uiso 1 1 calc R
H3N H 0.326(3) 0.826(3) 0.102(2) 0.018(10) Uiso 1 1 d .
H2N H 0.644(4) 1.036(3) 0.180(3) 0.022(10) Uiso 1 1 d .
H6N H 1.341(4) 1.160(4) 0.386(3) 0.041(13) Uiso 1 1 d .
H5N H 1.090(4) 1.166(3) 0.270(3) 0.021(10) Uiso 1 1 d .

loop_
_atom_site_aniso_label
_atom_site_aniso_U_11
_atom_site_aniso_U_22
_atom_site_aniso_U_33
_atom_site_aniso_U_23
_atom_site_aniso_U_13
_atom_site_aniso_U_12
Cu1 0.0187(2) 0.0247(3) 0.0241(3) 0.0101(2) 0.00053(18) 0.00773(19)
Cl1 0.0181(5) 0.0340(5) 0.0501(6) 0.0280(5) 0.0000(4) 0.0058(4)
Cl2 0.0352(6) 0.0419(6) 0.0340(6) -0.0004(5) 0.0139(5) 0.0068(5)
Cl3 0.0302(5) 0.0327(5) 0.0307(6) 0.0059(4) -0.0023(4) 0.0088(4)
Cl4 0.0720(9) 0.0478(7) 0.0550(8) 0.0278(6) 0.0137(6) 0.0372(7)
S1 0.0199(5) 0.0193(5) 0.0263(5) 0.0089(4) 0.0007(4) 0.0090(4)
S2 0.0189(5) 0.0194(5) 0.0281(5) 0.0113(4) -0.0011(4) 0.0047(4)
N1 0.0230(17) 0.0210(16) 0.0289(18) 0.0101(14) 0.0021(13) 0.0108(13)
N2 0.0119(15) 0.0133(15) 0.0337(19) 0.0096(14) 0.0025(13) 0.0028(12)
N3 0.0164(15) 0.0186(16) 0.0247(17) 0.0080(13) 0.0021(12) 0.0101(13)
N4 0.0176(16) 0.0257(17) 0.0258(17) 0.0131(14) 0.0041(13) 0.0088(13)
N5 0.0140(15) 0.0213(16) 0.0255(17) 0.0133(14) -0.0029(13) 0.0060(13)
N6 0.0151(16) 0.0192(16) 0.0243(17) 0.0120(14) 0.0005(13) 0.0044(13)
C1 0.023(2) 0.023(2) 0.029(2) 0.0066(17) -0.0030(16) 0.0110(16)
C2 0.034(2) 0.022(2) 0.025(2) 0.0089(16) -0.0001(17) 0.0153(17)
C3 0.033(2) 0.0204(19) 0.026(2) 0.0116(16) 0.0084(17) 0.0123(17)
C4 0.0212(19) 0.0203(19) 0.024(2) 0.0088(16) 0.0036(15) 0.0073(15)
C5 0.0189(18) 0.0197(18) 0.0189(19) 0.0077(15) 0.0054(14) 0.0119(15)
C6 0.0209(19) 0.0199(18) 0.0151(18) 0.0064(15) 0.0021(14) 0.0098(15)
C7 0.0204(18) 0.0183(18) 0.0193(19) 0.0106(15) -0.0007(14) 0.0067(15)
C8 0.0173(18) 0.0229(19) 0.0206(19) 0.0094(16) 0.0026(14) 0.0094(15)
C9 0.027(2) 0.0219(19) 0.0175(19) 0.0076(15) -0.0008(15) 0.0133(16)
C10 0.0221(19) 0.0197(18) 0.0158(19) 0.0063(15) -0.0055(14) 0.0011(15)
C11 0.0183(19) 0.027(2) 0.021(2) 0.0079(16) 0.0006(15) 0.0050(16)
C12 0.0227(19) 0.0239(19) 0.023(2) 0.0065(16) 0.0023(15) 0.0128(16)
C13 0.029(2) 0.022(2) 0.031(2) 0.0045(17) -0.0004(17) 0.0005(17)
C14 0.0169(18) 0.025(2) 0.030(2) 0.0141(17) 0.0011(15) 0.0043(15)
C15 0.0209(19) 0.0223(19) 0.032(2) 0.0108(17) 0.0069(16) 0.0056(16)
C16 0.031(2) 0.0193(19) 0.026(2) 0.0125(16) 0.0054(16) 0.0108(16)
C17 0.0224(19) 0.026(2) 0.024(2) 0.0096(16) 0.0036(15) 0.0143(16)
C18 0.0179(18) 0.0182(18) 0.0155(18) 0.0072(15) 0.0041(14) 0.0053(14)
C19 0.0172(18) 0.0208(18) 0.0176(18) 0.0081(15) 0.0043(14) 0.0059(14)
C20 0.0140(17) 0.0146(17) 0.0177(18) 0.0054(14) 0.0000(13) 0.0036(14)
C21 0.0233(19) 0.0214(19) 0.0157(18) 0.0067(15) 0.0024(15) 0.0044(15)
C22 0.026(2) 0.0205(19) 0.027(2) 0.0079(16) 0.0045(16) 0.0129(16)
C23 0.0234(19) 0.0192(18) 0.025(2) 0.0080(16) -0.0017(15) 0.0073(15)
C24 0.0216(19) 0.029(2) 0.021(2) 0.0132(17) 0.0025(15) 0.0059(16)
C25 0.0210(19) 0.026(2) 0.022(2) 0.0100(16) 0.0054(15) 0.0110(16)
C26 0.041(2) 0.032(2) 0.034(2) 0.0156(19) -0.0003(19) 0.0168(19)
C27 0.023(2) 0.023(2) 0.025(2) 0.0042(16) 0.0007(16) 0.0064(16)

loop_
_atom_type_symbol
_atom_type_description
_atom_type_scat_dispersion_real
_atom_type_scat_dispersion_imag
_atom_type_scat_source
C C 0.0033 0.0016 'International Tables Vol C Tables 4.2.6.8 and 6.1.1.4'
H H 0.0000 0.0000 'International Tables Vol C Tables 4.2.6.8 and 6.1.1.4'
N N 0.0061 0.0033 'International Tables Vol C Tables 4.2.6.8 and 6.1.1.4'
S S 0.1246 0.1234 'International Tables Vol C Tables 4.2.6.8 and 6.1.1.4'
Cl Cl 0.1484 0.1585 'International Tables Vol C Tables 4.2.6.8 and 6.1.1.4'
Cu Cu 0.3201 1.2651 'International Tables Vol C Tables 4.2.6.8 and 6.1.1.4'

loop_
_geom_angle_atom_site_label_1
_geom_angle_atom_site_label_2
_geom_angle_atom_site_label_3
_geom_angle
S2 Cu1 S1 123.71(4)
S2 Cu1 Cl1 117.61(4)
S1 Cu1 Cl1 118.67(4)
C6 S1 Cu1 109.79(12)
C19 S2 Cu1 110.98(12)
C5 N1 C1 116.8(3)
C6 N2 C5 130.2(3)
C6 N3 C7 129.0(3)
C18 N4 C14 116.3(3)
C19 N5 C18 130.7(3)
C19 N6 C20 124.8(3)
N1 C1 C2 123.7(3)
C1 C2 C3 118.6(3)
C4 C3 C2 119.7(3)
C3 C4 C5 117.3(3)
N1 C5 C4 123.9(3)
N1 C5 N2 118.8(3)
C4 C5 N2 117.3(3)
N3 C6 N2 117.2(3)
N3 C6 S1 122.9(3)
N2 C6 S1 119.8(2)
C8 C7 C12 119.9(3)
C8 C7 N3 121.8(3)
C12 C7 N3 118.0(3)
C7 C8 C9 119.2(3)
C10 C9 C8 121.9(3)
C11 C10 C9 117.7(3)
C11 C10 C13 121.3(3)
C9 C10 C13 121.0(3)
C12 C11 C10 121.1(3)
C7 C12 C11 120.1(3)
N4 C14 C15 124.1(3)
C14 C15 C16 118.8(3)
C17 C16 C15 118.7(3)
C16 C17 C18 118.2(3)
N4 C18 C17 124.0(3)
N4 C18 N5 118.2(3)
C17 C18 N5 117.8(3)
N6 C19 N5 118.2(3)
N6 C19 S2 121.2(3)
N5 C19 S2 120.5(3)
C21 C20 C25 120.2(3)
C21 C20 N6 119.5(3)
C25 C20 N6 120.2(3)
C20 C21 C22 119.9(3)
C23 C22 C21 121.2(3)
C22 C23 C24 117.8(3)
C22 C23 C26 121.8(3)
C24 C23 C26 120.4(3)
C25 C24 C23 121.5(3)
C24 C25 C20 119.4(3)
Cl4 C27 Cl2 111.0(2)
Cl4 C27 Cl3 110.33(19)
Cl2 C27 Cl3 110.0(2)

loop_
_geom_bond_atom_site_label_1
_geom_bond_atom_site_label_2
_geom_bond_distance
Cu1 S2 2.2239(10)
Cu1 S1 2.2266(10)
Cu1 Cl1 2.2961(10)
Cl2 C27 1.761(4)
Cl3 C27 1.768(4)
Cl4 C27 1.742(4)
S1 C6 1.716(3)
S2 C19 1.713(3)
N1 C5 1.335(4)
N1 C1 1.342(4)
N2 C6 1.354(4)
N2 C5 1.412(4)
N3 C6 1.336(4)
N3 C7 1.425(4)
N4 C18 1.337(4)
N4 C14 1.351(4)
N5 C19 1.346(4)
N5 C18 1.406(4)
N6 C19 1.338(4)
N6 C20 1.429(4)
C1 C2 1.362(5)
C2 C3 1.385(5)
C3 C4 1.374(5)
C4 C5 1.394(4)
C7 C8 1.379(5)
C7 C12 1.381(5)
C8 C9 1.388(4)
C9 C10 1.387(5)
C10 C11 1.384(5)
C10 C13 1.505(5)
C11 C12 1.384(5)
C14 C15 1.361(5)
C15 C16 1.400(5)
C16 C17 1.375(5)
C17 C18 1.395(4)
C20 C21 1.369(5)
C20 C25 1.388(5)
C21 C22 1.393(5)
C22 C23 1.382(5)
C23 C24 1.395(5)
C23 C26 1.504(5)
C24 C25 1.382(5)
